data_4348878
loop_
_publ_author_name
'Yue, Cheng-Yang'
'Lei, Xiao-Wu'
'Han, Yong-Fang'
'Lu, Xin-Xiu'
'Tian, Ya-Wei'
'Xu, Jing'
'Liu, Xiao-Fan'
'Xu, Xin'

_publ_section_title
;
 Transition-Metal-Complex Cationic Dyes Photosensitive to Two Types of 2D
 Layered Silver Bromides with Visible-Light-Driven Photocatalytic
 Properties.
;
_journal_issue 23
_journal_name_full 'Inorganic chemistry'
_journal_page_first 12193
_journal_page_last 12203
_journal_paper_doi 10.1021/acs.inorgchem.6b01770
_journal_volume 55
_journal_year 2016
_chemical_formula_moiety C60N12H48Zn2Ag13Br17
_chemical_formula_sum 'C60 H48 Ag13 Br17 N12 Zn2'
_chemical_formula_weight 3828.62
_space_group_IT_number 54
_space_group_name_Hall '-P 2a 2ac'
_space_group_name_H-M_alt 'P c c a'
_symmetry_cell_setting orthorhombic
_symmetry_space_group_name_H-M 'P c c a'
_atom_sites_solution_hydrogens geom
_atom_sites_solution_primary direct
_atom_sites_solution_secondary difmap
_audit_creation_method SHELXL-97
_cell_angle_alpha 90.00
_cell_angle_beta 90.00
_cell_angle_gamma 90.00
_cell_formula_units_Z 4
_cell_length_a 13.6525(6)
_cell_length_b 22.3249(9)
_cell_length_c 28.6791(12)
_cell_measurement_reflns_used 9923
_cell_measurement_temperature 296(2)
_cell_measurement_theta_max 24.28
_cell_measurement_theta_min 2.32
_cell_volume 8741.1(6)
_computing_cell_refinement 'APEX2 Software Suite (Bruker,2005)'
_computing_data_collection 'APEX2 Software Suite (Bruker,2005)'
_computing_data_reduction 'APEX2 Software Suite (Bruker,2005)'
_computing_structure_refinement 'SHELXL-97 (Sheldrick, 2008)'
_computing_structure_solution 'SHELXS-97 (Sheldrick, 2008)'
_diffrn_ambient_temperature 296(2)
_diffrn_measured_fraction_theta_full 0.995
_diffrn_measured_fraction_theta_max 0.995
_diffrn_measurement_device_type 'Bruker SMART CCD area detector'
_diffrn_measurement_method 'phi and omega scans'
_diffrn_radiation_monochromator graphite
_diffrn_radiation_source 'fine-focus sealed tube'
_diffrn_radiation_type MoK\a
_diffrn_radiation_wavelength 0.71073
_diffrn_reflns_av_R_equivalents 0.0639
_diffrn_reflns_av_sigmaI/netI 0.0391
_diffrn_reflns_limit_h_max 17
_diffrn_reflns_limit_h_min -17
_diffrn_reflns_limit_k_max 29
_diffrn_reflns_limit_k_min -28
_diffrn_reflns_limit_l_max 37
_diffrn_reflns_limit_l_min -36
_diffrn_reflns_number 97538
_diffrn_reflns_theta_full 27.50
_diffrn_reflns_theta_max 27.50
_diffrn_reflns_theta_min 1.42
_exptl_absorpt_coefficient_mu 11.191
_exptl_absorpt_correction_T_max 0.5532
_exptl_absorpt_correction_T_min 0.4680
_exptl_absorpt_correction_type multi-scan
_exptl_absorpt_process_details 'SADABS; Bruker, 2000'
_exptl_crystal_colour pink
_exptl_crystal_density_diffrn 2.909
_exptl_crystal_density_method 'not measured'
_exptl_crystal_description block
_exptl_crystal_F_000 7032
_exptl_crystal_size_max 0.08
_exptl_crystal_size_mid 0.08
_exptl_crystal_size_min 0.06
_refine_diff_density_max 1.906
_refine_diff_density_min -2.388
_refine_diff_density_rms 0.233
_refine_ls_extinction_method SHELXL
_refine_ls_goodness_of_fit_ref 1.016
_refine_ls_hydrogen_treatment constr
_refine_ls_matrix_type full
_refine_ls_number_parameters 475
_refine_ls_number_reflns 9995
_refine_ls_number_restraints 0
_refine_ls_restrained_S_all 1.016
_refine_ls_R_factor_all 0.1076
_refine_ls_R_factor_gt 0.0577
_refine_ls_shift/su_max 0.001
_refine_ls_shift/su_mean 0.000
_refine_ls_structure_factor_coef Fsqd
_refine_ls_weighting_details 'calc w=1/[\s^2^(Fo^2^)+(0.0699P)^2^+59.1506P] where P=(Fo^2^+2Fc^2^)/3'
_refine_ls_weighting_scheme calc
_refine_ls_wR_factor_gt 0.1408
_refine_ls_wR_factor_ref 0.1652
_reflns_number_gt 5965
_reflns_number_total 9995
_reflns_threshold_expression >2sigma(I)
_cod_data_source_file ic6b01770_si_008.cif
_cod_data_source_block C60N12H48Zn2Ag13Br17
_cod_original_sg_symbol_H-M Pcca
_cod_database_code 4348878

loop_
_symmetry_equiv_pos_as_xyz
'x, y, z'
'-x+1/2, -y, z'
'-x, y, -z+1/2'
'x+1/2, -y, -z+1/2'
'-x, -y, -z'
'x-1/2, y, -z'
'x, -y, z-1/2'
'-x-1/2, y, z-1/2'

loop_
_atom_site_label
_atom_site_type_symbol
_atom_site_fract_x
_atom_site_fract_y
_atom_site_fract_z
_atom_site_U_iso_or_equiv
_atom_site_adp_type
_atom_site_occupancy
_atom_site_symmetry_multiplicity
_atom_site_calc_flag
_atom_site_refinement_flags
Ag1 Ag 0.59066(8) 0.12439(5) -0.00914(4) 0.0858(3) Uani 1 1 d .
Ag2 Ag 0.2587(12) 0.5057(8) -0.00406(6) 0.078(3) Uani 0.50 1 d P
Ag3 Ag 0.47363(7) 0.42910(5) 0.02429(4) 0.0839(3) Uani 1 1 d .
Ag4 Ag 0.30509(9) 0.19381(5) -0.00835(4) 0.1007(4) Uani 1 1 d .
Ag5 Ag 0.50888(9) 0.26105(5) 0.00066(4) 0.0918(3) Uani 1 1 d .
Ag6 Ag 0.38648(9) 0.04318(6) -0.00552(4) 0.1093(4) Uani 1 1 d .
Ag7 Ag 0.74242(12) 0.33369(7) 0.00666(5) 0.1431(6) Uani 1 1 d .
Zn1 Zn 0.5000 0.41033(6) 0.2500 0.0338(3) Uani 1 2 d S
Zn2 Zn 0.5000 0.09136(6) 0.2500 0.0344(3) Uani 1 2 d S
Br1 Br 0.58047(8) 0.34053(4) 0.05872(3) 0.0534(2) Uani 1 1 d .
Br2 Br 0.56039(8) 0.02888(4) -0.06170(3) 0.0523(2) Uani 1 1 d .
Br3 Br 0.28538(7) 0.40702(4) 0.05836(3) 0.0497(2) Uani 1 1 d .
Br4 Br 0.45140(7) 0.15789(4) 0.05241(3) 0.0545(3) Uani 1 1 d .
Br5 Br 0.74237(8) 0.09239(5) 0.05072(4) 0.0628(3) Uani 1 1 d .
Br6 Br 0.58754(7) 0.52427(4) 0.05709(3) 0.0504(2) Uani 1 1 d .
Br7 Br 0.66310(9) 0.22321(5) -0.05373(4) 0.0666(3) Uani 1 1 d .
Br8 Br 0.37167(10) 0.28093(6) -0.06314(4) 0.0761(4) Uani 1 1 d .
Br9 Br 0.0000 0.24982(6) 0.2500 0.0635(4) Uani 1 2 d S
N2 N 0.4189(4) 0.3480(3) 0.2119(2) 0.0295(14) Uani 1 1 d .
N6 N 0.3752(4) 0.0983(3) 0.2071(2) 0.0304(14) Uani 1 1 d .
N5 N 0.5847(5) 0.1533(3) 0.2134(2) 0.0315(14) Uani 1 1 d .
C26 C 0.3027(5) 0.1337(3) 0.2243(2) 0.0280(16) Uani 1 1 d .
C1 C 0.6983(5) 0.3674(3) 0.2274(2) 0.0287(16) Uani 1 1 d .
N1 N 0.6274(5) 0.4033(3) 0.2095(2) 0.0301(14) Uani 1 1 d .
N3 N 0.4456(4) 0.4827(3) 0.2116(2) 0.0304(14) Uani 1 1 d .
C10 C 0.3269(5) 0.3385(3) 0.2280(3) 0.0309(16) Uani 1 1 d .
N4 N 0.5569(5) 0.0192(3) 0.2128(2) 0.0341(15) Uani 1 1 d .
C21 C 0.6757(5) 0.1624(3) 0.2303(3) 0.0285(16) Uani 1 1 d .
C11 C 0.4728(5) 0.5373(3) 0.2276(3) 0.0289(16) Uani 1 1 d .
C16 C 0.5286(5) -0.0353(3) 0.2283(3) 0.0323(17) Uani 1 1 d .
C4 C 0.7302(7) 0.4221(4) 0.1432(3) 0.044(2) Uani 1 1 d .
H4 H 0.7384 0.4404 0.1144 0.053 Uiso 1 1 calc .
C29 C 0.2758(7) 0.0791(4) 0.1396(3) 0.046(2) Uani 1 1 d .
H29 H 0.2689 0.0606 0.1108 0.055 Uiso 1 1 calc .
C27 C 0.2146(6) 0.1422(4) 0.2003(3) 0.0379(19) Uani 1 1 d .
H27 H 0.1656 0.1662 0.2128 0.046 Uiso 1 1 calc .
C30 C 0.3608(6) 0.0719(4) 0.1654(3) 0.040(2) Uani 1 1 d .
H30 H 0.4102 0.0478 0.1533 0.048 Uiso 1 1 calc .
C9 C 0.2600(6) 0.3042(4) 0.2026(3) 0.0405(19) Uani 1 1 d .
H9 H 0.1972 0.2977 0.2141 0.049 Uiso 1 1 calc .
C5 C 0.6452(6) 0.4302(4) 0.1688(3) 0.0370(19) Uani 1 1 d .
H5 H 0.5977 0.4558 0.1569 0.044 Uiso 1 1 calc .
C28 C 0.2014(6) 0.1145(4) 0.1575(3) 0.046(2) Uani 1 1 d .
H28 H 0.1433 0.1195 0.1411 0.055 Uiso 1 1 calc .
C8 C 0.2876(7) 0.2801(4) 0.1606(3) 0.049(2) Uani 1 1 d .
H8 H 0.2431 0.2578 0.1431 0.059 Uiso 1 1 calc .
C23 C 0.7199(7) 0.2193(4) 0.1631(3) 0.049(2) Uani 1 1 d .
H23 H 0.7654 0.2414 0.1462 0.059 Uiso 1 1 calc .
C14 C 0.3774(6) 0.5296(4) 0.1434(3) 0.046(2) Uani 1 1 d .
H14 H 0.3451 0.5258 0.1150 0.055 Uiso 1 1 calc .
C15 C 0.3983(6) 0.4795(4) 0.1705(3) 0.041(2) Uani 1 1 d .
H15 H 0.3786 0.4421 0.1598 0.049 Uiso 1 1 calc .
C13 C 0.4063(7) 0.5851(4) 0.1599(3) 0.047(2) Uani 1 1 d .
H13 H 0.3939 0.6193 0.1424 0.057 Uiso 1 1 calc .
C7 C 0.3822(7) 0.2892(4) 0.1441(3) 0.043(2) Uani 1 1 d .
H7 H 0.4027 0.2733 0.1158 0.052 Uiso 1 1 calc .
C3 C 0.8028(6) 0.3859(4) 0.1621(3) 0.044(2) Uani 1 1 d .
H3 H 0.8617 0.3805 0.1464 0.053 Uiso 1 1 calc .
C20 C 0.6083(6) 0.0218(4) 0.1728(3) 0.042(2) Uani 1 1 d .
H20 H 0.6298 0.0591 0.1627 0.050 Uiso 1 1 calc .
C12 C 0.4538(6) 0.5900(4) 0.2025(3) 0.042(2) Uani 1 1 d .
H12 H 0.4726 0.6271 0.2141 0.050 Uiso 1 1 calc .
C24 C 0.6264(7) 0.2100(4) 0.1452(3) 0.046(2) Uani 1 1 d .
H24 H 0.6083 0.2251 0.1163 0.055 Uiso 1 1 calc .
C18 C 0.6005(8) -0.0824(4) 0.1617(3) 0.052(2) Uani 1 1 d .
H18 H 0.6148 -0.1166 0.1445 0.062 Uiso 1 1 calc .
C6 C 0.4451(6) 0.3230(4) 0.1718(3) 0.0395(19) Uani 1 1 d .
H6 H 0.5091 0.3284 0.1616 0.047 Uiso 1 1 calc .
C19 C 0.6310(6) -0.0271(4) 0.1462(3) 0.046(2) Uani 1 1 d .
H19 H 0.6659 -0.0231 0.1185 0.055 Uiso 1 1 calc .
C2 C 0.7871(6) 0.3580(4) 0.2042(3) 0.042(2) Uani 1 1 d .
H2 H 0.8348 0.3333 0.2171 0.050 Uiso 1 1 calc .
C25 C 0.5611(6) 0.1773(4) 0.1724(3) 0.040(2) Uani 1 1 d .
H25 H 0.4977 0.1718 0.1614 0.048 Uiso 1 1 calc .
C22 C 0.7450(6) 0.1959(4) 0.2057(3) 0.043(2) Uani 1 1 d .
H22 H 0.8072 0.2022 0.2180 0.051 Uiso 1 1 calc .
C17 C 0.5486(7) -0.0868(4) 0.2028(3) 0.044(2) Uani 1 1 d .
H17 H 0.5273 -0.1239 0.2134 0.053 Uiso 1 1 calc .

loop_
_atom_site_aniso_label
_atom_site_aniso_U_11
_atom_site_aniso_U_22
_atom_site_aniso_U_33
_atom_site_aniso_U_23
_atom_site_aniso_U_13
_atom_site_aniso_U_12
Ag1 0.0959(8) 0.0814(7) 0.0801(7) -0.0133(5) -0.0007(6) 0.0082(6)
Ag2 0.093(5) 0.079(5) 0.0625(8) -0.009(2) 0.015(3) 0.025(4)
Ag3 0.0722(6) 0.0888(7) 0.0905(7) 0.0311(6) -0.0225(5) -0.0026(5)
Ag4 0.0972(8) 0.1018(8) 0.1030(9) -0.0071(7) -0.0099(7) -0.0088(7)
Ag5 0.0835(7) 0.1183(8) 0.0737(6) -0.0190(6) -0.0135(5) -0.0060(6)
Ag6 0.0999(8) 0.1467(11) 0.0814(7) 0.0395(7) 0.0097(6) 0.0513(8)
Ag7 0.1484(13) 0.1571(12) 0.1239(11) 0.0803(10) 0.0588(10) 0.0367(11)
Zn1 0.0310(7) 0.0363(7) 0.0340(7) 0.000 -0.0015(5) 0.000
Zn2 0.0317(7) 0.0369(7) 0.0345(7) 0.000 0.0011(5) 0.000
Br1 0.0650(6) 0.0499(5) 0.0452(5) 0.0021(4) 0.0016(5) 0.0054(5)
Br2 0.0582(6) 0.0619(6) 0.0369(5) -0.0001(4) 0.0060(4) 0.0023(5)
Br3 0.0599(6) 0.0477(5) 0.0415(5) -0.0054(4) 0.0085(4) 0.0031(4)
Br4 0.0578(6) 0.0600(6) 0.0457(5) -0.0028(4) -0.0003(4) 0.0018(5)
Br5 0.0603(6) 0.0731(7) 0.0551(6) 0.0222(5) -0.0003(5) 0.0205(5)
Br6 0.0525(5) 0.0619(6) 0.0369(5) 0.0026(4) -0.0087(4) -0.0045(4)
Br7 0.0680(7) 0.0775(7) 0.0542(6) 0.0133(5) 0.0159(5) 0.0057(6)
Br8 0.0724(8) 0.0979(9) 0.0579(7) 0.0072(6) -0.0161(6) 0.0107(7)
Br9 0.0323(7) 0.0328(6) 0.1255(14) 0.000 -0.0069(8) 0.000
N2 0.031(3) 0.025(3) 0.032(3) -0.004(3) 0.001(3) -0.001(3)
N6 0.028(3) 0.035(3) 0.028(3) -0.002(3) 0.000(3) -0.001(3)
N5 0.035(4) 0.028(3) 0.032(3) 0.004(3) -0.003(3) -0.005(3)
C26 0.023(4) 0.030(4) 0.031(4) 0.002(3) -0.004(3) 0.001(3)
C1 0.029(4) 0.030(4) 0.028(4) -0.002(3) -0.001(3) -0.004(3)
N1 0.031(3) 0.030(3) 0.029(3) 0.005(3) -0.002(3) -0.004(3)
N3 0.027(3) 0.033(4) 0.031(3) -0.002(3) -0.004(3) 0.002(3)
C10 0.032(4) 0.030(4) 0.031(4) -0.002(3) -0.001(3) 0.001(3)
N4 0.028(3) 0.034(4) 0.040(4) -0.002(3) 0.006(3) 0.002(3)
C21 0.027(4) 0.029(4) 0.029(4) -0.001(3) 0.003(3) -0.005(3)
C11 0.026(4) 0.031(4) 0.030(4) 0.000(3) -0.003(3) 0.004(3)
C16 0.028(4) 0.035(4) 0.034(4) -0.006(3) -0.002(3) 0.005(3)
C4 0.049(5) 0.049(5) 0.036(5) 0.003(4) 0.007(4) -0.010(4)
C29 0.047(5) 0.059(6) 0.033(4) -0.010(4) -0.016(4) -0.006(4)
C27 0.023(4) 0.046(5) 0.044(5) -0.004(4) -0.003(3) 0.005(3)
C30 0.033(4) 0.045(5) 0.043(5) -0.011(4) 0.001(4) -0.003(4)
C9 0.035(4) 0.044(5) 0.043(5) -0.003(4) -0.008(4) -0.011(4)
C5 0.031(4) 0.046(5) 0.034(4) 0.014(4) 0.000(3) 0.000(4)
C28 0.032(4) 0.061(6) 0.046(5) -0.002(4) -0.014(4) -0.003(4)
C8 0.062(6) 0.047(5) 0.039(5) -0.011(4) -0.017(4) -0.013(4)
C23 0.061(6) 0.041(5) 0.044(5) 0.012(4) 0.010(5) -0.009(4)
C14 0.045(5) 0.049(5) 0.044(5) 0.006(4) -0.021(4) 0.015(4)
C15 0.038(5) 0.046(5) 0.040(5) -0.005(4) -0.017(4) 0.007(4)
C13 0.053(6) 0.040(5) 0.049(5) 0.010(4) -0.010(4) 0.013(4)
C7 0.060(6) 0.044(5) 0.025(4) -0.012(4) 0.004(4) 0.001(4)
C3 0.030(4) 0.063(6) 0.039(5) -0.001(4) 0.010(4) 0.001(4)
C20 0.036(5) 0.049(5) 0.041(5) 0.001(4) 0.013(4) 0.003(4)
C12 0.043(5) 0.036(5) 0.045(5) 0.001(4) -0.006(4) 0.002(4)
C24 0.072(6) 0.035(5) 0.030(4) 0.007(4) -0.003(4) -0.002(4)
C18 0.062(6) 0.045(6) 0.049(6) -0.015(4) 0.003(5) 0.013(5)
C6 0.051(5) 0.036(4) 0.032(4) -0.003(4) 0.009(4) 0.001(4)
C19 0.039(5) 0.061(6) 0.037(5) -0.012(4) 0.005(4) 0.006(4)
C2 0.026(4) 0.050(5) 0.050(5) 0.001(4) 0.002(4) 0.004(4)
C25 0.041(5) 0.041(5) 0.038(5) 0.007(4) -0.011(4) -0.003(4)
C22 0.040(5) 0.043(5) 0.045(5) 0.001(4) 0.002(4) -0.014(4)
C17 0.048(5) 0.036(5) 0.048(5) -0.007(4) 0.000(4) -0.002(4)

loop_
_atom_type_symbol
_atom_type_description
_atom_type_scat_dispersion_real
_atom_type_scat_dispersion_imag
_atom_type_scat_source
C C 0.0033 0.0016 'International Tables Vol C Tables 4.2.6.8 and 6.1.1.4'
H H 0.0000 0.0000 'International Tables Vol C Tables 4.2.6.8 and 6.1.1.4'
N N 0.0061 0.0033 'International Tables Vol C Tables 4.2.6.8 and 6.1.1.4'
Zn Zn 0.2839 1.4301 'International Tables Vol C Tables 4.2.6.8 and 6.1.1.4'
Br Br -0.2901 2.4595 'International Tables Vol C Tables 4.2.6.8 and 6.1.1.4'
Ag Ag -0.8971 1.1015 'International Tables Vol C Tables 4.2.6.8 and 6.1.1.4'

loop_
_geom_angle_atom_site_label_1
_geom_angle_atom_site_label_2
_geom_angle_atom_site_label_3
_geom_angle
_geom_angle_site_symmetry_1
_geom_angle_site_symmetry_3
Br2 Ag1 Br4 119.08(5) . .
Br2 Ag1 Br7 116.13(5) . .
Br4 Ag1 Br7 109.69(5) . .
Br2 Ag1 Br5 105.13(5) . .
Br4 Ag1 Br5 101.06(5) . .
Br7 Ag1 Br5 103.08(5) . .
Br2 Ag1 Ag5 138.61(5) . .
Br4 Ag1 Ag5 56.18(3) . .
Br7 Ag1 Ag5 53.80(4) . .
Br5 Ag1 Ag5 116.22(4) . .
Br2 Ag1 Ag6 56.45(4) . .
Br4 Ag1 Ag6 62.65(4) . .
Br7 Ag1 Ag6 139.22(5) . .
Br5 Ag1 Ag6 117.67(5) . .
Ag5 Ag1 Ag6 102.73(4) . .
Br2 Ag1 Ag4 126.52(5) . 6_655
Br4 Ag1 Ag4 112.92(4) . 6_655
Br7 Ag1 Ag4 51.75(4) . 6_655
Br5 Ag1 Ag4 51.40(4) . 6_655
Ag5 Ag1 Ag4 81.58(4) . 6_655
Ag6 Ag1 Ag4 168.40(5) . 6_655
Ag2 Ag2 Br6 111(3) 2_565 5_665
Ag2 Ag2 Br3 112(3) 2_565 2_565
Br6 Ag2 Br3 136.7(8) 5_665 2_565
Ag2 Ag2 Br6 63(3) 2_565 6
Br6 Ag2 Br6 112.36(10) 5_665 6
Br3 Ag2 Br6 93.8(3) 2_565 6
Ag2 Ag2 Br3 62(3) 2_565 .
Br6 Ag2 Br3 93.6(3) 5_665 .
Br3 Ag2 Br3 99.68(9) 2_565 .
Br6 Ag2 Br3 123.8(7) 6 .
Br1 Ag3 Br6 141.62(6) . 5_665
Br1 Ag3 Br3 104.15(4) . .
Br6 Ag3 Br3 94.95(4) 5_665 .
Br1 Ag3 Br6 97.79(4) . .
Br6 Ag3 Br6 99.83(4) 5_665 .
Br3 Ag3 Br6 121.88(5) . .
Br8 Ag4 Br5 117.01(6) . 6
Br8 Ag4 Br7 117.05(6) . 6
Br5 Ag4 Br7 105.71(5) 6 6
Br8 Ag4 Br4 109.69(5) . .
Br5 Ag4 Br4 105.56(5) 6 .
Br7 Ag4 Br4 99.94(5) 6 .
Br8 Ag4 Ag5 53.30(4) . .
Br5 Ag4 Ag5 135.20(6) 6 .
Br7 Ag4 Ag5 117.31(5) 6 .
Br4 Ag4 Ag5 56.85(4) . .
Br8 Ag4 Ag7 52.71(5) . 6
Br5 Ag4 Ag7 136.83(6) 6 6
Br7 Ag4 Ag7 64.41(5) 6 6
Br4 Ag4 Ag7 117.42(5) . 6
Ag5 Ag4 Ag7 76.94(4) . 6
Br8 Ag4 Ag1 136.48(6) . 6
Br5 Ag4 Ag1 53.43(4) 6 6
Br7 Ag4 Ag1 52.35(4) 6 6
Br4 Ag4 Ag1 113.72(5) . 6
Ag5 Ag4 Ag1 166.71(5) . 6
Ag7 Ag4 Ag1 102.29(5) 6 6
Br1 Ag5 Br8 125.96(6) . .
Br1 Ag5 Br7 106.40(5) . .
Br8 Ag5 Br7 101.56(5) . .
Br1 Ag5 Br4 108.59(5) . .
Br8 Ag5 Br4 107.43(5) . .
Br7 Ag5 Br4 104.93(5) . .
Br1 Ag5 Ag4 134.34(5) . .
Br8 Ag5 Ag4 53.44(4) . .
Br7 Ag5 Ag4 118.65(5) . .
Br4 Ag5 Ag4 54.44(4) . .
Br1 Ag5 Ag1 124.07(5) . .
Br8 Ag5 Ag1 109.78(5) . .
Br7 Ag5 Ag1 53.29(4) . .
Br4 Ag5 Ag1 51.91(3) . .
Ag4 Ag5 Ag1 81.40(4) . .
Br5 Ag6 Br2 146.92(6) 6 5_655
Br5 Ag6 Br2 113.01(5) 6 .
Br2 Ag6 Br2 96.63(4) 5_655 .
Br5 Ag6 Ag1 112.84(5) 6 .
Br2 Ag6 Ag1 97.24(5) 5_655 .
Br2 Ag6 Ag1 49.74(3) . .
Br3 Ag7 Br8 125.10(7) 6_655 6_655
Br3 Ag7 Br1 124.20(6) 6_655 .
Br8 Ag7 Br1 103.49(5) 6_655 .
Br3 Ag7 Ag4 124.70(6) 6_655 6_655
Br8 Ag7 Ag4 52.47(4) 6_655 6_655
Br1 Ag7 Ag4 105.39(5) . 6_655
N2 Zn1 N2 96.4(3) 3_655 .
N2 Zn1 N3 92.9(2) 3_655 3_655
N2 Zn1 N3 168.3(2) . 3_655
N2 Zn1 N3 168.3(2) 3_655 .
N2 Zn1 N3 92.9(2) . .
N3 Zn1 N3 78.9(3) 3_655 .
N2 Zn1 N1 95.7(2) 3_655 3_655
N2 Zn1 N1 78.5(2) . 3_655
N3 Zn1 N1 93.5(2) 3_655 3_655
N3 Zn1 N1 93.2(2) . 3_655
N2 Zn1 N1 78.5(2) 3_655 .
N2 Zn1 N1 95.7(2) . .
N3 Zn1 N1 93.2(2) 3_655 .
N3 Zn1 N1 93.5(2) . .
N1 Zn1 N1 171.4(3) 3_655 .
N4 Zn2 N4 78.7(4) 3_655 .
N4 Zn2 N5 92.7(2) 3_655 3_655
N4 Zn2 N5 167.8(2) . 3_655
N4 Zn2 N5 167.8(2) 3_655 .
N4 Zn2 N5 92.7(2) . .
N5 Zn2 N5 97.0(3) 3_655 .
N4 Zn2 N6 93.4(2) 3_655 3_655
N4 Zn2 N6 93.1(2) . 3_655
N5 Zn2 N6 96.1(2) 3_655 3_655
N5 Zn2 N6 78.3(2) . 3_655
N4 Zn2 N6 93.1(2) 3_655 .
N4 Zn2 N6 93.4(2) . .
N5 Zn2 N6 78.3(2) 3_655 .
N5 Zn2 N6 96.1(2) . .
N6 Zn2 N6 171.6(3) 3_655 .
Ag5 Br1 Ag3 93.62(5) . .
Ag5 Br1 Ag7 85.12(6) . .
Ag3 Br1 Ag7 106.87(5) . .
Ag6 Br2 Ag1 91.86(5) 5_655 .
Ag6 Br2 Ag6 83.37(4) 5_655 .
Ag1 Br2 Ag6 73.81(4) . .
Ag7 Br3 Ag2 85.8(3) 6 2_565
Ag7 Br3 Ag3 93.96(6) 6 .
Ag2 Br3 Ag3 81.2(3) 2_565 .
Ag7 Br3 Ag2 90.4(3) 6 .
Ag2 Br3 Ag2 6.5(8) 2_565 .
Ag3 Br3 Ag2 76.3(3) . .
Ag1 Br4 Ag4 100.18(5) . .
Ag1 Br4 Ag5 71.91(4) . .
Ag4 Br4 Ag5 68.72(4) . .
Ag6 Br5 Ag4 83.70(5) 6_655 6_655
Ag6 Br5 Ag1 111.35(5) 6_655 .
Ag4 Br5 Ag1 75.17(4) 6_655 .
Ag2 Br6 Ag3 81.22(17) 5_665 5_665
Ag2 Br6 Ag3 93.2(4) 5_665 .
Ag3 Br6 Ag3 80.17(4) 5_665 .
Ag2 Br6 Ag2 6.6(8) 5_665 6_655
Ag3 Br6 Ag2 81.15(13) 5_665 6_655
Ag3 Br6 Ag2 99.7(4) . 6_655
Ag4 Br7 Ag1 75.90(4) 6_655 .
Ag4 Br7 Ag5 104.41(5) 6_655 .
Ag1 Br7 Ag5 72.90(4) . .
Ag5 Br8 Ag4 73.26(5) . .
Ag5 Br8 Ag7 97.00(5) . 6
Ag4 Br8 Ag7 74.83(6) . 6
C6 N2 C10 118.7(7) . .
C6 N2 Zn1 126.3(5) . .
C10 N2 Zn1 114.6(5) . .
C30 N6 C26 118.0(6) . .
C30 N6 Zn2 127.2(5) . .
C26 N6 Zn2 114.8(5) . .
C25 N5 C21 118.6(6) . .
C25 N5 Zn2 125.3(5) . .
C21 N5 Zn2 115.4(5) . .
N6 C26 C27 121.8(7) . .
N6 C26 C21 115.2(6) . 3_655
C27 C26 C21 123.0(7) . 3_655
N1 C1 C2 121.8(7) . .
N1 C1 C10 114.9(6) . 3_655
C2 C1 C10 123.3(7) . 3_655
C5 N1 C1 117.8(7) . .
C5 N1 Zn1 127.0(5) . .
C1 N1 Zn1 115.2(5) . .
C15 N3 C11 118.4(6) . .
C15 N3 Zn1 126.3(5) . .
C11 N3 Zn1 114.8(5) . .
N2 C10 C9 120.9(7) . .
N2 C10 C1 116.4(6) . 3_655
C9 C10 C1 122.7(7) . 3_655
C20 N4 C16 117.8(7) . .
C20 N4 Zn2 126.8(5) . .
C16 N4 Zn2 114.9(5) . .
N5 C21 C22 121.6(7) . .
N5 C21 C26 115.7(6) . 3_655
C22 C21 C26 122.7(7) . 3_655
N3 C11 C12 122.0(7) . .
N3 C11 C11 115.5(4) . 3_655
C12 C11 C11 122.4(5) . 3_655
N4 C16 C17 121.1(7) . .
N4 C16 C16 115.5(4) . 3_655
C17 C16 C16 123.4(5) . 3_655
C5 C4 C3 117.9(8) . .
C5 C4 H4 121.1 . .
C3 C4 H4 121.1 . .
C30 C29 C28 118.8(7) . .
C30 C29 H29 120.6 . .
C28 C29 H29 120.6 . .
C28 C27 C26 119.1(7) . .
C28 C27 H27 120.4 . .
C26 C27 H27 120.4 . .
N6 C30 C29 123.1(8) . .
N6 C30 H30 118.5 . .
C29 C30 H30 118.5 . .
C8 C9 C10 119.6(8) . .
C8 C9 H9 120.2 . .
C10 C9 H9 120.2 . .
N1 C5 C4 123.9(7) . .
N1 C5 H5 118.1 . .
C4 C5 H5 118.1 . .
C27 C28 C29 119.2(7) . .
C27 C28 H28 120.4 . .
C29 C28 H28 120.4 . .
C9 C8 C7 119.7(7) . .
C9 C8 H8 120.2 . .
C7 C8 H8 120.2 . .
C22 C23 C24 120.1(8) . .
C22 C23 H23 120.0 . .
C24 C23 H23 120.0 . .
C13 C14 C15 117.9(7) . .
C13 C14 H14 121.0 . .
C15 C14 H14 121.0 . .
N3 C15 C14 123.1(7) . .
N3 C15 H15 118.4 . .
C14 C15 H15 118.4 . .
C14 C13 C12 120.3(8) . .
C14 C13 H13 119.8 . .
C12 C13 H13 119.8 . .
C8 C7 C6 117.3(7) . .
C8 C7 H7 121.4 . .
C6 C7 H7 121.4 . .
C2 C3 C4 119.6(8) . .
C2 C3 H3 120.2 . .
C4 C3 H3 120.2 . .
N4 C20 C19 124.1(8) . .
N4 C20 H20 117.9 . .
C19 C20 H20 117.9 . .
C13 C12 C11 118.2(8) . .
C13 C12 H12 120.9 . .
C11 C12 H12 120.9 . .
C23 C24 C25 117.3(7) . .
C23 C24 H24 121.3 . .
C25 C24 H24 121.3 . .
C19 C18 C17 119.7(8) . .
C19 C18 H18 120.1 . .
C17 C18 H18 120.1 . .
N2 C6 C7 123.8(8) . .
N2 C6 H6 118.1 . .
C7 C6 H6 118.1 . .
C20 C19 C18 117.8(8) . .
C20 C19 H19 121.1 . .
C18 C19 H19 121.1 . .
C3 C2 C1 119.0(8) . .
C3 C2 H2 120.5 . .
C1 C2 H2 120.5 . .
N5 C25 C24 123.5(8) . .
N5 C25 H25 118.3 . .
C24 C25 H25 118.3 . .
C23 C22 C21 118.9(8) . .
C23 C22 H22 120.5 . .
C21 C22 H22 120.5 . .
C18 C17 C16 119.4(8) . .
C18 C17 H17 120.3 . .
C16 C17 H17 120.3 . .

loop_
_geom_bond_atom_site_label_1
_geom_bond_atom_site_label_2
_geom_bond_distance
_geom_bond_site_symmetry_2
Ag1 Br2 2.6437(14) .
Ag1 Br4 2.6999(14) .
Ag1 Br7 2.7351(16) .
Ag1 Br5 2.7833(15) .
Ag1 Ag5 3.2609(15) .
Ag1 Ag6 3.3269(18) .
Ag1 Ag4 3.3502(17) 6_655
Ag2 Ag2 0.35(4) 2_565
Ag2 Br6 2.677(11) 5_665
Ag2 Br3 2.714(10) 2_565
Ag2 Br6 2.818(13) 6
Ag2 Br3 2.862(12) .
Ag3 Br1 2.6481(13) .
Ag3 Br6 2.6884(13) 5_665
Ag3 Br3 2.7935(14) .
Ag3 Br6 2.7959(14) .
Ag4 Br8 2.6606(18) .
Ag4 Br5 2.7084(16) 6
Ag4 Br7 2.7127(17) 6
Ag4 Br4 2.7692(16) .
Ag4 Ag5 3.1720(16) .
Ag4 Ag7 3.2383(19) 6
Ag4 Ag1 3.3501(17) 6
Ag5 Br1 2.6222(14) .
Ag5 Br8 2.6559(16) .
Ag5 Br7 2.7532(16) .
Ag5 Br4 2.8501(16) .
Ag6 Br5 2.5997(15) 6
Ag6 Br2 2.6135(14) 5_655
Ag6 Br2 2.8870(15) .
Ag7 Br3 2.5499(14) 6_655
Ag7 Br8 2.669(2) 6_655
Ag7 Br1 2.6723(17) .
Ag7 Ag4 3.2382(19) 6_655
Zn1 N2 2.087(6) 3_655
Zn1 N2 2.087(6) .
Zn1 N3 2.091(6) 3_655
Zn1 N3 2.091(6) .
Zn1 N1 2.097(6) 3_655
Zn1 N1 2.097(6) .
Zn2 N4 2.082(6) 3_655
Zn2 N4 2.082(6) .
Zn2 N5 2.086(6) 3_655
Zn2 N5 2.086(6) .
Zn2 N6 2.108(6) 3_655
Zn2 N6 2.108(6) .
Br2 Ag6 2.6135(14) 5_655
Br3 Ag7 2.5499(14) 6
Br3 Ag2 2.714(10) 2_565
Br5 Ag6 2.5998(15) 6_655
Br5 Ag4 2.7085(16) 6_655
Br6 Ag2 2.677(11) 5_665
Br6 Ag3 2.6884(13) 5_665
Br6 Ag2 2.818(13) 6_655
Br7 Ag4 2.7126(17) 6_655
Br8 Ag7 2.669(2) 6
N2 C6 1.325(9) .
N2 C10 1.356(9) .
N6 C30 1.347(10) .
N6 C26 1.359(9) .
N5 C25 1.330(10) .
N5 C21 1.350(9) .
C26 C27 1.399(10) .
C26 C21 1.481(10) 3_655
C1 N1 1.357(9) .
C1 C2 1.400(11) .
C1 C10 1.472(10) 3_655
N1 C5 1.335(9) .
N3 C15 1.345(9) .
N3 C11 1.354(9) .
C10 C9 1.396(10) .
C10 C1 1.472(10) 3_655
N4 C20 1.344(10) .
N4 C16 1.353(10) .
C21 C22 1.396(10) .
C21 C26 1.481(10) 3_655
C11 C12 1.403(11) .
C11 C11 1.483(14) 3_655
C16 C17 1.389(11) .
C16 C16 1.471(15) 3_655
C4 C5 1.384(12) .
C4 C3 1.390(13) .
C4 H4 0.9300 .
C29 C30 1.385(12) .
C29 C28 1.386(13) .
C29 H29 0.9300 .
C27 C28 1.386(12) .
C27 H27 0.9300 .
C30 H30 0.9300 .
C9 C8 1.374(12) .
C9 H9 0.9300 .
C5 H5 0.9300 .
C28 H28 0.9300 .
C8 C7 1.390(13) .
C8 H8 0.9300 .
C23 C22 1.373(12) .
C23 C24 1.391(13) .
C23 H23 0.9300 .
C14 C13 1.386(12) .
C14 C15 1.392(11) .
C14 H14 0.9300 .
C15 H15 0.9300 .
C13 C12 1.387(12) .
C13 H13 0.9300 .
C7 C6 1.392(12) .
C7 H7 0.9300 .
C3 C2 1.375(12) .
C3 H3 0.9300 .
C20 C19 1.368(11) .
C20 H20 0.9300 .
C12 H12 0.9300 .
C24 C25 1.392(12) .
C24 H24 0.9300 .
C18 C19 1.376(13) .
C18 C17 1.379(13) .
C18 H18 0.9300 .
C6 H6 0.9300 .
C19 H19 0.9300 .
C2 H2 0.9300 .
C25 H25 0.9300 .
C22 H22 0.9300 .
C17 H17 0.9300 .
